data_4068279
loop_
_publ_author_name
'Partyka, David V.'
'Robilotto, Thomas J.'
'Updegraff, James B.'
'Zeller, Matthias'
'Hunter, Allen D.'
'Gray, Thomas G.'

_publ_section_title
;
 Facile Synthesis of (Phosphine)- and (N-heterocyclic Carbene)Gold(I) and
 Silver(I) Azide Complexes
;
_journal_issue 3
_journal_name_full Organometallics
_journal_page_first 795
_journal_paper_doi 10.1021/om800536f
_journal_volume 28
_journal_year 2009
_chemical_formula_sum 'C27 H38 Ag N5'
_chemical_formula_weight 540.49
_chemical_name_systematic
; 
 ? 
;
_space_group_IT_number 2
_symmetry_cell_setting triclinic
_symmetry_space_group_name_Hall '-P 1'
_symmetry_space_group_name_H-M 'P -1'
_atom_sites_solution_hydrogens geom
_atom_sites_solution_primary direct
_atom_sites_solution_secondary difmap
_audit_creation_method SHELXL-97
_cell_angle_alpha 85.612(2)
_cell_angle_beta 85.076(2)
_cell_angle_gamma 85.354(2)
_cell_formula_units_Z 2
_cell_length_a 9.8617(16)
_cell_length_b 11.3600(19)
_cell_length_c 12.409(2)
_cell_measurement_reflns_used 4414
_cell_measurement_temperature 180(2)
_cell_measurement_theta_max 26.0685
_cell_measurement_theta_min 2.529
_cell_volume 1377.1(4)
_computing_cell_refinement 'Apex2 v2.1-4'
_computing_data_collection 'Apex2 v2.1-4 (Bruker, 2007)'
_computing_data_reduction 'Apex2 v2.1-4'
_computing_molecular_graphics 'SHELXTL 6.14'
_computing_publication_material 'SHELXTL 6.14'
_computing_structure_refinement 'SHELXTL 6.14'
_computing_structure_solution 'SHELXTL 6.14 (Bruker, 2000-2003)'
_diffrn_ambient_temperature 180(2)
_diffrn_measured_fraction_theta_full 0.990
_diffrn_measured_fraction_theta_max 0.990
_diffrn_measurement_device_type 'Bruker AXS SMART APEX CCD diffractometer'
_diffrn_measurement_method '\w scans'
_diffrn_radiation_monochromator graphite
_diffrn_radiation_source 'fine-focus sealed tube'
_diffrn_radiation_type MoK\a
_diffrn_radiation_wavelength 0.71073
_diffrn_reflns_av_R_equivalents 0.0253
_diffrn_reflns_av_sigmaI/netI 0.0410
_diffrn_reflns_limit_h_max 13
_diffrn_reflns_limit_h_min -13
_diffrn_reflns_limit_k_max 14
_diffrn_reflns_limit_k_min -15
_diffrn_reflns_limit_l_max 16
_diffrn_reflns_limit_l_min -16
_diffrn_reflns_number 14094
_diffrn_reflns_theta_full 28.28
_diffrn_reflns_theta_max 28.28
_diffrn_reflns_theta_min 1.65
_diffrn_standards_number 0
_exptl_absorpt_coefficient_mu 0.754
_exptl_absorpt_correction_T_max 0.941
_exptl_absorpt_correction_T_min 0.801
_exptl_absorpt_correction_type multi-scan
_exptl_absorpt_process_details 'Apex2 v2.1-4 (Bruker, 2007)'
_exptl_crystal_colour colourless
_exptl_crystal_density_diffrn 1.303
_exptl_crystal_density_method 'not measured'
_exptl_crystal_description plate
_exptl_crystal_F_000 564
_exptl_crystal_size_max 0.32
_exptl_crystal_size_mid 0.28
_exptl_crystal_size_min 0.08
_refine_diff_density_max 0.415
_refine_diff_density_min -0.557
_refine_diff_density_rms 0.065
_refine_ls_extinction_method none
_refine_ls_goodness_of_fit_ref 1.051
_refine_ls_hydrogen_treatment constr
_refine_ls_matrix_type full
_refine_ls_number_parameters 306
_refine_ls_number_reflns 6765
_refine_ls_number_restraints 0
_refine_ls_restrained_S_all 1.051
_refine_ls_R_factor_all 0.0426
_refine_ls_R_factor_gt 0.0319
_refine_ls_shift/su_max 0.001
_refine_ls_shift/su_mean 0.000
_refine_ls_structure_factor_coef Fsqd
_refine_ls_weighting_details 'calc w=1/[\s^2^(Fo^2^)+(0.0299P)^2^+0.1707P] where P=(Fo^2^+2Fc^2^)/3'
_refine_ls_weighting_scheme calc
_refine_ls_wR_factor_gt 0.0663
_refine_ls_wR_factor_ref 0.0720
_reflns_number_gt 5721
_reflns_number_total 6765
_reflns_threshold_expression I>2\s(I)
_cod_data_source_file om800536f_si_002.cif
_cod_data_source_block 08mz052_0m
_cod_depositor_comments
;
The following automatic conversions were performed:

'_symmetry_cell_setting' value 'Triclinic' changed to 'triclinic'
according to /home/saulius/struct/CIF-dictionaries/cif_core.dic
dictionary named 'cif_core.dic' version 2.4.2 from 2011-04-26.

Automatic conversion script
Id: cif_fix_values 1715 2011-07-08 13:25:40Z adriana 
;
_cod_original_sg_symbol_H-M P-1
_cod_database_code 4068279

loop_
_symmetry_equiv_pos_as_xyz
'x, y, z'
'-x, -y, -z'

loop_
_atom_site_label
_atom_site_type_symbol
_atom_site_fract_x
_atom_site_fract_y
_atom_site_fract_z
_atom_site_U_iso_or_equiv
_atom_site_adp_type
_atom_site_occupancy
_atom_site_symmetry_multiplicity
_atom_site_calc_flag
_atom_site_refinement_flags
Ag1 Ag 0.459813(15) 0.712510(14) 0.201014(13) 0.03138(6) Uani 1 1 d .
C1 C 0.2495(2) 0.71109(17) 0.21077(16) 0.0245(4) Uani 1 1 d .
C2 C 0.0275(2) 0.7004(2) 0.29422(18) 0.0361(5) Uani 1 1 d .
H2A H -0.0111 0.7541 0.3501 0.043 Uiso 1 1 calc R
H2B H -0.0210 0.6269 0.3028 0.043 Uiso 1 1 calc R
C3 C 0.0195(2) 0.7604(2) 0.18010(17) 0.0312(5) Uani 1 1 d .
H3A H -0.0335 0.7154 0.1352 0.037 Uiso 1 1 calc R
H3B H -0.0223 0.8425 0.1824 0.037 Uiso 1 1 calc R
C4 C 0.2326(2) 0.62489(19) 0.39815(16) 0.0276(4) Uani 1 1 d .
C5 C 0.2750(2) 0.7017(2) 0.46944(17) 0.0328(5) Uani 1 1 d .
C6 C 0.3295(2) 0.6499(2) 0.56337(18) 0.0425(6) Uani 1 1 d .
H6 H 0.3616 0.6991 0.6128 0.051 Uiso 1 1 calc R
C7 C 0.3377(3) 0.5293(2) 0.58605(19) 0.0460(6) Uani 1 1 d .
H7 H 0.3739 0.4964 0.6512 0.055 Uiso 1 1 calc R
C8 C 0.2939(3) 0.4560(2) 0.51495(19) 0.0424(6) Uani 1 1 d .
H8 H 0.3001 0.3728 0.5317 0.051 Uiso 1 1 calc R
C9 C 0.2406(2) 0.5021(2) 0.41877(17) 0.0333(5) Uani 1 1 d .
C10 C 0.2632(3) 0.8350(2) 0.4486(2) 0.0416(6) Uani 1 1 d .
H10 H 0.2359 0.8536 0.3731 0.050 Uiso 1 1 calc R
C11 C 0.1526(3) 0.8920(3) 0.5258(3) 0.0644(8) Uani 1 1 d .
H11A H 0.0644 0.8624 0.5152 0.097 Uiso 1 1 calc R
H11B H 0.1476 0.9781 0.5111 0.097 Uiso 1 1 calc R
H11C H 0.1747 0.8720 0.6009 0.097 Uiso 1 1 calc R
C12 C 0.3970(3) 0.8897(3) 0.4569(3) 0.0760(10) Uani 1 1 d .
H12A H 0.4237 0.8763 0.5314 0.114 Uiso 1 1 calc R
H12B H 0.3857 0.9750 0.4375 0.114 Uiso 1 1 calc R
H12C H 0.4679 0.8531 0.4073 0.114 Uiso 1 1 calc R
C13 C 0.2003(3) 0.4208(2) 0.33747(19) 0.0393(5) Uani 1 1 d .
H13 H 0.1525 0.4712 0.2806 0.047 Uiso 1 1 calc R
C14 C 0.1014(3) 0.3323(3) 0.3890(2) 0.0647(8) Uani 1 1 d .
H14A H 0.1473 0.2782 0.4420 0.097 Uiso 1 1 calc R
H14B H 0.0711 0.2869 0.3326 0.097 Uiso 1 1 calc R
H14C H 0.0222 0.3750 0.4254 0.097 Uiso 1 1 calc R
C15 C 0.3271(3) 0.3589(3) 0.2815(3) 0.0751(10) Uani 1 1 d .
H15A H 0.3863 0.4183 0.2465 0.113 Uiso 1 1 calc R
H15B H 0.2999 0.3097 0.2267 0.113 Uiso 1 1 calc R
H15C H 0.3766 0.3089 0.3353 0.113 Uiso 1 1 calc R
C16 C 0.2058(2) 0.81034(18) 0.03273(16) 0.0268(4) Uani 1 1 d .
C17 C 0.2151(2) 0.73957(19) -0.05525(17) 0.0318(5) Uani 1 1 d .
C18 C 0.2519(3) 0.7934(2) -0.15744(19) 0.0427(6) Uani 1 1 d .
H18 H 0.2602 0.7477 -0.2190 0.051 Uiso 1 1 calc R
C19 C 0.2765(3) 0.9110(2) -0.1705(2) 0.0483(6) Uani 1 1 d .
H19 H 0.3009 0.9459 -0.2408 0.058 Uiso 1 1 calc R
C20 C 0.2660(3) 0.9788(2) -0.0826(2) 0.0429(6) Uani 1 1 d .
H20 H 0.2835 1.0600 -0.0930 0.052 Uiso 1 1 calc R
C21 C 0.2301(2) 0.9303(2) 0.02161(18) 0.0325(5) Uani 1 1 d .
C22 C 0.1915(3) 0.6091(2) -0.04217(19) 0.0396(5) Uani 1 1 d .
H22 H 0.1449 0.5931 0.0317 0.048 Uiso 1 1 calc R
C23 C 0.3282(3) 0.5350(3) -0.0469(3) 0.0703(9) Uani 1 1 d .
H23A H 0.3787 0.5518 -0.1172 0.105 Uiso 1 1 calc R
H23B H 0.3119 0.4507 -0.0378 0.105 Uiso 1 1 calc R
H23C H 0.3817 0.5550 0.0112 0.105 Uiso 1 1 calc R
C24 C 0.0997(3) 0.5717(3) -0.1243(2) 0.0559(7) Uani 1 1 d .
H24A H 0.0139 0.6217 -0.1211 0.084 Uiso 1 1 calc R
H24B H 0.0805 0.4887 -0.1071 0.084 Uiso 1 1 calc R
H24C H 0.1458 0.5806 -0.1973 0.084 Uiso 1 1 calc R
C25 C 0.2222(2) 1.0062(2) 0.1176(2) 0.0398(5) Uani 1 1 d .
H25 H 0.1853 0.9580 0.1828 0.048 Uiso 1 1 calc R
C26 C 0.3638(3) 1.0392(3) 0.1398(3) 0.0590(8) Uani 1 1 d .
H26A H 0.4245 0.9670 0.1488 0.089 Uiso 1 1 calc R
H26B H 0.3572 1.0816 0.2061 0.089 Uiso 1 1 calc R
H26C H 0.4005 1.0900 0.0787 0.089 Uiso 1 1 calc R
C27 C 0.1253(3) 1.1164(3) 0.1023(3) 0.0622(8) Uani 1 1 d .
H27A H 0.1626 1.1685 0.0423 0.093 Uiso 1 1 calc R
H27B H 0.1148 1.1584 0.1690 0.093 Uiso 1 1 calc R
H27C H 0.0362 1.0934 0.0857 0.093 Uiso 1 1 calc R
N1 N 0.17589(16) 0.67447(15) 0.30023(13) 0.0274(4) Uani 1 1 d .
N2 N 0.16460(16) 0.75837(15) 0.13855(13) 0.0272(4) Uani 1 1 d .
N3 N 0.66912(19) 0.72882(19) 0.20681(18) 0.0429(5) Uani 1 1 d .
N4 N 0.70301(19) 0.78263(19) 0.2773(2) 0.0435(5) Uani 1 1 d .
N5 N 0.7450(2) 0.8333(2) 0.3442(2) 0.0548(6) Uani 1 1 d .

loop_
_atom_site_aniso_label
_atom_site_aniso_U_11
_atom_site_aniso_U_22
_atom_site_aniso_U_33
_atom_site_aniso_U_23
_atom_site_aniso_U_13
_atom_site_aniso_U_12
Ag1 0.02299(9) 0.03367(10) 0.03594(10) 0.00454(7) 0.00017(6) -0.00191(6)
C1 0.0255(10) 0.0249(10) 0.0235(10) -0.0023(8) -0.0019(8) -0.0041(8)
C2 0.0239(11) 0.0516(14) 0.0319(12) 0.0039(10) -0.0019(9) -0.0046(10)
C3 0.0216(10) 0.0410(13) 0.0307(11) -0.0005(9) -0.0029(8) -0.0020(9)
C4 0.0235(10) 0.0379(12) 0.0202(10) 0.0011(8) 0.0004(8) -0.0014(9)
C5 0.0296(11) 0.0407(13) 0.0280(11) -0.0046(9) 0.0001(9) -0.0021(10)
C6 0.0430(14) 0.0585(16) 0.0274(12) -0.0107(11) -0.0078(10) 0.0007(12)
C7 0.0505(15) 0.0600(17) 0.0258(12) 0.0042(11) -0.0080(11) 0.0057(13)
C8 0.0489(15) 0.0399(14) 0.0359(13) 0.0063(10) -0.0032(11) 0.0028(11)
C9 0.0347(12) 0.0387(13) 0.0257(11) -0.0002(9) 0.0010(9) -0.0034(10)
C10 0.0450(14) 0.0420(14) 0.0398(13) -0.0078(11) -0.0058(11) -0.0089(11)
C11 0.0557(18) 0.0473(17) 0.089(2) -0.0114(16) 0.0026(16) 0.0028(14)
C12 0.0515(18) 0.061(2) 0.119(3) -0.0218(19) 0.0033(18) -0.0197(16)
C13 0.0494(14) 0.0339(13) 0.0348(13) -0.0011(10) -0.0023(11) -0.0058(11)
C14 0.076(2) 0.069(2) 0.0536(18) 0.0020(15) -0.0051(15) -0.0345(17)
C15 0.069(2) 0.078(2) 0.082(2) -0.0458(19) 0.0111(18) -0.0094(18)
C16 0.0223(10) 0.0323(11) 0.0249(10) 0.0039(8) -0.0025(8) -0.0015(8)
C17 0.0308(11) 0.0339(12) 0.0296(11) 0.0004(9) -0.0007(9) 0.0012(9)
C18 0.0519(15) 0.0496(15) 0.0259(12) -0.0036(10) 0.0045(10) -0.0066(12)
C19 0.0554(16) 0.0549(16) 0.0326(13) 0.0124(11) 0.0024(11) -0.0123(13)
C20 0.0470(14) 0.0368(13) 0.0444(14) 0.0115(11) -0.0061(11) -0.0112(11)
C21 0.0276(11) 0.0353(12) 0.0351(12) 0.0021(9) -0.0063(9) -0.0047(9)
C22 0.0501(14) 0.0338(13) 0.0338(12) -0.0053(10) 0.0029(10) -0.0005(11)
C23 0.070(2) 0.0464(17) 0.094(3) -0.0189(16) -0.0138(18) 0.0187(16)
C24 0.0656(19) 0.0499(16) 0.0552(17) -0.0071(13) -0.0072(14) -0.0169(14)
C25 0.0432(13) 0.0345(13) 0.0435(14) -0.0046(10) -0.0117(11) -0.0040(11)
C26 0.0525(17) 0.0458(16) 0.084(2) -0.0160(15) -0.0273(15) -0.0025(13)
C27 0.0570(18) 0.0581(19) 0.075(2) -0.0249(16) -0.0250(15) 0.0141(15)
N1 0.0234(8) 0.0340(10) 0.0246(9) 0.0014(7) -0.0016(7) -0.0038(7)
N2 0.0223(8) 0.0350(10) 0.0235(9) 0.0009(7) -0.0012(7) -0.0016(7)
N3 0.0243(10) 0.0470(13) 0.0566(14) 0.0005(10) 0.0011(9) -0.0053(9)
N4 0.0220(10) 0.0409(12) 0.0628(15) 0.0177(11) 0.0024(10) 0.0004(9)
N5 0.0385(12) 0.0545(15) 0.0710(17) 0.0042(12) -0.0105(11) -0.0035(11)

loop_
_atom_type_symbol
_atom_type_description
_atom_type_scat_dispersion_real
_atom_type_scat_dispersion_imag
_atom_type_scat_source
C C 0.0033 0.0016 'International Tables Vol C Tables 4.2.6.8 and 6.1.1.4'
H H 0.0000 0.0000 'International Tables Vol C Tables 4.2.6.8 and 6.1.1.4'
N N 0.0061 0.0033 'International Tables Vol C Tables 4.2.6.8 and 6.1.1.4'
Ag Ag -0.8971 1.1015 'International Tables Vol C Tables 4.2.6.8 and 6.1.1.4'

loop_
_geom_angle_atom_site_label_1
_geom_angle_atom_site_label_2
_geom_angle_atom_site_label_3
_geom_angle
C1 Ag1 N3 172.73(8)
N1 C1 N2 108.51(17)
N1 C1 Ag1 123.19(14)
N2 C1 Ag1 127.76(14)
N1 C2 C3 102.32(16)
N1 C2 H2A 111.3
C3 C2 H2A 111.3
N1 C2 H2B 111.3
C3 C2 H2B 111.3
H2A C2 H2B 109.2
N2 C3 C2 102.41(16)
N2 C3 H3A 111.3
C2 C3 H3A 111.3
N2 C3 H3B 111.3
C2 C3 H3B 111.3
H3A C3 H3B 109.2
C9 C4 C5 122.88(19)
C9 C4 N1 118.38(18)
C5 C4 N1 118.73(19)
C6 C5 C4 116.9(2)
C6 C5 C10 120.1(2)
C4 C5 C10 123.0(2)
C7 C6 C5 121.5(2)
C7 C6 H6 119.3
C5 C6 H6 119.3
C6 C7 C8 120.4(2)
C6 C7 H7 119.8
C8 C7 H7 119.8
C7 C8 C9 120.9(2)
C7 C8 H8 119.5
C9 C8 H8 119.5
C8 C9 C4 117.5(2)
C8 C9 C13 120.8(2)
C4 C9 C13 121.69(19)
C5 C10 C12 112.7(2)
C5 C10 C11 111.2(2)
C12 C10 C11 109.6(2)
C5 C10 H10 107.8
C12 C10 H10 107.8
C11 C10 H10 107.8
C10 C11 H11A 109.5
C10 C11 H11B 109.5
H11A C11 H11B 109.5
C10 C11 H11C 109.5
H11A C11 H11C 109.5
H11B C11 H11C 109.5
C10 C12 H12A 109.5
C10 C12 H12B 109.5
H12A C12 H12B 109.5
C10 C12 H12C 109.5
H12A C12 H12C 109.5
H12B C12 H12C 109.5
C9 C13 C15 110.3(2)
C9 C13 C14 112.2(2)
C15 C13 C14 111.7(2)
C9 C13 H13 107.5
C15 C13 H13 107.5
C14 C13 H13 107.5
C13 C14 H14A 109.5
C13 C14 H14B 109.5
H14A C14 H14B 109.5
C13 C14 H14C 109.5
H14A C14 H14C 109.5
H14B C14 H14C 109.5
C13 C15 H15A 109.5
C13 C15 H15B 109.5
H15A C15 H15B 109.5
C13 C15 H15C 109.5
H15A C15 H15C 109.5
H15B C15 H15C 109.5
C21 C16 C17 122.79(19)
C21 C16 N2 118.70(18)
C17 C16 N2 118.47(18)
C16 C17 C18 117.1(2)
C16 C17 C22 122.44(19)
C18 C17 C22 120.4(2)
C19 C18 C17 121.2(2)
C19 C18 H18 119.4
C17 C18 H18 119.4
C18 C19 C20 120.5(2)
C18 C19 H19 119.8
C20 C19 H19 119.8
C19 C20 C21 121.1(2)
C19 C20 H20 119.4
C21 C20 H20 119.4
C20 C21 C16 117.3(2)
C20 C21 C25 120.2(2)
C16 C21 C25 122.6(2)
C17 C22 C24 113.2(2)
C17 C22 C23 110.1(2)
C24 C22 C23 110.9(2)
C17 C22 H22 107.4
C24 C22 H22 107.4
C23 C22 H22 107.4
C22 C23 H23A 109.5
C22 C23 H23B 109.5
H23A C23 H23B 109.5
C22 C23 H23C 109.5
H23A C23 H23C 109.5
H23B C23 H23C 109.5
C22 C24 H24A 109.5
C22 C24 H24B 109.5
H24A C24 H24B 109.5
C22 C24 H24C 109.5
H24A C24 H24C 109.5
H24B C24 H24C 109.5
C21 C25 C27 111.8(2)
C21 C25 C26 111.0(2)
C27 C25 C26 110.9(2)
C21 C25 H25 107.6
C27 C25 H25 107.6
C26 C25 H25 107.6
C25 C26 H26A 109.5
C25 C26 H26B 109.5
H26A C26 H26B 109.5
C25 C26 H26C 109.5
H26A C26 H26C 109.5
H26B C26 H26C 109.5
C25 C27 H27A 109.5
C25 C27 H27B 109.5
H27A C27 H27B 109.5
C25 C27 H27C 109.5
H27A C27 H27C 109.5
H27B C27 H27C 109.5
C1 N1 C4 124.45(17)
C1 N1 C2 113.45(16)
C4 N1 C2 121.84(16)
C1 N2 C16 125.05(17)
C1 N2 C3 113.26(16)
C16 N2 C3 121.57(16)
N4 N3 Ag1 117.37(16)
N5 N4 N3 175.6(2)

loop_
_geom_bond_atom_site_label_1
_geom_bond_atom_site_label_2
_geom_bond_distance
Ag1 C1 2.068(2)
Ag1 N3 2.095(2)
C1 N1 1.331(2)
C1 N2 1.332(2)
C2 N1 1.476(3)
C2 C3 1.529(3)
C2 H2A 0.9900
C2 H2B 0.9900
C3 N2 1.478(2)
C3 H3A 0.9900
C3 H3B 0.9900
C4 C9 1.396(3)
C4 C5 1.400(3)
C4 N1 1.438(2)
C5 C6 1.394(3)
C5 C10 1.514(3)
C6 C7 1.374(4)
C6 H6 0.9500
C7 C8 1.377(4)
C7 H7 0.9500
C8 C9 1.394(3)
C8 H8 0.9500
C9 C13 1.517(3)
C10 C12 1.518(4)
C10 C11 1.526(4)
C10 H10 1.0000
C11 H11A 0.9800
C11 H11B 0.9800
C11 H11C 0.9800
C12 H12A 0.9800
C12 H12B 0.9800
C12 H12C 0.9800
C13 C15 1.524(4)
C13 C14 1.524(3)
C13 H13 1.0000
C14 H14A 0.9800
C14 H14B 0.9800
C14 H14C 0.9800
C15 H15A 0.9800
C15 H15B 0.9800
C15 H15C 0.9800
C16 C21 1.397(3)
C16 C17 1.397(3)
C16 N2 1.438(2)
C17 C18 1.397(3)
C17 C22 1.513(3)
C18 C19 1.372(3)
C18 H18 0.9500
C19 C20 1.374(4)
C19 H19 0.9500
C20 C21 1.395(3)
C20 H20 0.9500
C21 C25 1.517(3)
C22 C24 1.525(4)
C22 C23 1.530(4)
C22 H22 1.0000
C23 H23A 0.9800
C23 H23B 0.9800
C23 H23C 0.9800
C24 H24A 0.9800
C24 H24B 0.9800
C24 H24C 0.9800
C25 C27 1.522(4)
C25 C26 1.527(3)
C25 H25 1.0000
C26 H26A 0.9800
C26 H26B 0.9800
C26 H26C 0.9800
C27 H27A 0.9800
C27 H27B 0.9800
C27 H27C 0.9800
N3 N4 1.190(3)
N4 N5 1.167(3)

loop_
_geom_torsion_atom_site_label_1
_geom_torsion_atom_site_label_2
_geom_torsion_atom_site_label_3
_geom_torsion_atom_site_label_4
_geom_torsion
N1 C2 C3 N2 0.5(2)
C9 C4 C5 C6 1.2(3)
N1 C4 C5 C6 -179.95(18)
C9 C4 C5 C10 -178.4(2)
N1 C4 C5 C10 0.5(3)
C4 C5 C6 C7 -1.6(3)
C10 C5 C6 C7 178.0(2)
C5 C6 C7 C8 1.0(4)
C6 C7 C8 C9 0.1(4)
C7 C8 C9 C4 -0.5(3)
C7 C8 C9 C13 176.3(2)
C5 C4 C9 C8 -0.2(3)
N1 C4 C9 C8 -179.04(19)
C5 C4 C9 C13 -176.9(2)
N1 C4 C9 C13 4.2(3)
C6 C5 C10 C12 52.7(3)
C4 C5 C10 C12 -127.7(3)
C6 C5 C10 C11 -70.8(3)
C4 C5 C10 C11 108.8(3)
C8 C9 C13 C15 -71.2(3)
C4 C9 C13 C15 105.4(3)
C8 C9 C13 C14 53.9(3)
C4 C9 C13 C14 -129.4(2)
C21 C16 C17 C18 0.7(3)
N2 C16 C17 C18 178.39(19)
C21 C16 C17 C22 178.7(2)
N2 C16 C17 C22 -3.7(3)
C16 C17 C18 C19 -0.6(4)
C22 C17 C18 C19 -178.6(2)
C17 C18 C19 C20 0.4(4)
C18 C19 C20 C21 -0.1(4)
C19 C20 C21 C16 0.2(3)
C19 C20 C21 C25 178.7(2)
C17 C16 C21 C20 -0.5(3)
N2 C16 C21 C20 -178.18(19)
C17 C16 C21 C25 -178.9(2)
N2 C16 C21 C25 3.4(3)
C16 C17 C22 C24 134.2(2)
C18 C17 C22 C24 -48.0(3)
C16 C17 C22 C23 -101.0(3)
C18 C17 C22 C23 76.8(3)
C20 C21 C25 C27 55.9(3)
C16 C21 C25 C27 -125.7(2)
C20 C21 C25 C26 -68.5(3)
C16 C21 C25 C26 109.9(2)
N2 C1 N1 C4 -176.24(18)
Ag1 C1 N1 C4 -4.1(3)
N2 C1 N1 C2 -2.1(2)
Ag1 C1 N1 C2 170.12(15)
C9 C4 N1 C1 -100.7(2)
C5 C4 N1 C1 80.3(3)
C9 C4 N1 C2 85.5(3)
C5 C4 N1 C2 -93.4(2)
C3 C2 N1 C1 0.9(2)
C3 C2 N1 C4 175.27(18)
N1 C1 N2 C16 178.45(18)
Ag1 C1 N2 C16 6.7(3)
N1 C1 N2 C3 2.4(2)
Ag1 C1 N2 C3 -169.32(15)
C21 C16 N2 C1 -87.9(3)
C17 C16 N2 C1 94.3(2)
C21 C16 N2 C3 87.8(2)
C17 C16 N2 C3 -90.0(2)
C2 C3 N2 C1 -1.7(2)
C2 C3 N2 C16 -177.95(18)
